data_4120177
loop_
_publ_author_name
'Qisheng Lin'
'Trinath Mishra'
'John D. Corbett'

_publ_section_title
;
 Hexagonal-Diamond-like Gold Lattices, Ba and (Au,T)3 Interstitials, and
 Delocalized Bonding in a Family of Intermetallic Phases Ba2Au6(Au,T)3 (T
 = Zn, Cd, Ga, In, or Sn)
;
_journal_name_full 'Journal of the American Chemical Society'
_journal_page_first 11023
_journal_page_last 11031
_journal_paper_doi 10.1021/ja401378q
_journal_volume 135
_journal_year 2013
_chemical_formula_sum 'Au6.81 Ba2 Ga2.19'
_chemical_formula_weight 1768.71
_chemical_name_systematic
; 
 ? 
;
_space_group_IT_number 167
_symmetry_cell_setting trigonal
_symmetry_space_group_name_Hall '-R 3 2"c'
_symmetry_space_group_name_H-M 'R -3 c :H'
_atom_sites_solution_primary direct
_atom_sites_solution_secondary difmap
_audit_creation_method SHELXL-97
_cell_angle_alpha 90.00
_cell_angle_beta 90.00
_cell_angle_gamma 120.00
_cell_formula_units_Z 6
_cell_length_a 8.7186(8)
_cell_length_b 8.7186(8)
_cell_length_c 21.816(2)
_cell_measurement_temperature 293(2)
_cell_volume 1436.1(2)
_computing_structure_refinement 'SHELXL-97 (Sheldrick, 1997)'
_computing_structure_solution 'SHELXS-97 (Sheldrick, 1990)'
_diffrn_ambient_temperature 293(2)
_diffrn_measured_fraction_theta_full 0.962
_diffrn_measured_fraction_theta_max 0.962
_diffrn_measurement_device_type 'Smart Apex CCD'
_diffrn_measurement_method w/
_diffrn_radiation_monochromator graphite
_diffrn_radiation_source 'fine-focus sealed tube'
_diffrn_radiation_type MoK\a
_diffrn_radiation_wavelength 0.71073
_diffrn_reflns_av_R_equivalents 0.0728
_diffrn_reflns_av_sigmaI/netI 0.0375
_diffrn_reflns_limit_h_max 11
_diffrn_reflns_limit_h_min -11
_diffrn_reflns_limit_k_max 11
_diffrn_reflns_limit_k_min -11
_diffrn_reflns_limit_l_max 28
_diffrn_reflns_limit_l_min -28
_diffrn_reflns_number 3296
_diffrn_reflns_theta_full 28.23
_diffrn_reflns_theta_max 28.23
_diffrn_reflns_theta_min 3.28
_exptl_absorpt_coefficient_mu 117.948
_exptl_absorpt_correction_T_max 0.433
_exptl_absorpt_correction_T_min 0.052
_exptl_absorpt_correction_type empirical
_exptl_absorpt_process_details SADABS
_exptl_crystal_colour grey
_exptl_crystal_density_diffrn 12.270
_exptl_crystal_description irregular
_exptl_crystal_F_000 4307
_exptl_crystal_size_max 0.06
_exptl_crystal_size_mid 0.04
_exptl_crystal_size_min 0.02
_refine_diff_density_max 2.169
_refine_diff_density_min -1.545
_refine_diff_density_rms 0.482
_refine_ls_extinction_coef 0.000043(8)
_refine_ls_extinction_expression Fc^*^=kFc[1+0.001xFc^2^\l^3^/sin(2\q)]^-1/4^
_refine_ls_extinction_method SHELXL
_refine_ls_goodness_of_fit_ref 0.941
_refine_ls_matrix_type full
_refine_ls_number_parameters 20
_refine_ls_number_reflns 385
_refine_ls_number_restraints 0
_refine_ls_restrained_S_all 0.941
_refine_ls_R_factor_all 0.0299
_refine_ls_R_factor_gt 0.0225
_refine_ls_shift/su_max 0.000
_refine_ls_shift/su_mean 0.000
_refine_ls_structure_factor_coef Fsqd
_refine_ls_weighting_details 'calc w=1/[\s^2^(Fo^2^)+(0.0201P)^2^+0.0000P] where P=(Fo^2^+2Fc^2^)/3'
_refine_ls_weighting_scheme calc
_refine_ls_wR_factor_gt 0.0443
_refine_ls_wR_factor_ref 0.0455
_reflns_number_gt 319
_reflns_number_total 385
_reflns_threshold_expression >2sigma(I)
_cod_data_source_file ja401378q_si_001_7.cif
_cod_data_source_block crystal_4s
_cod_original_sg_symbol_H-M 'R -3 c'
_cod_database_code 4120177

loop_
_symmetry_equiv_pos_as_xyz
'x, y, z'
'-y, x-y, z'
'-x+y, -x, z'
'y, x, -z+1/2'
'x-y, -y, -z+1/2'
'-x, -x+y, -z+1/2'
'x+2/3, y+1/3, z+1/3'
'-y+2/3, x-y+1/3, z+1/3'
'-x+y+2/3, -x+1/3, z+1/3'
'y+2/3, x+1/3, -z+5/6'
'x-y+2/3, -y+1/3, -z+5/6'
'-x+2/3, -x+y+1/3, -z+5/6'
'x+1/3, y+2/3, z+2/3'
'-y+1/3, x-y+2/3, z+2/3'
'-x+y+1/3, -x+2/3, z+2/3'
'y+1/3, x+2/3, -z+7/6'
'x-y+1/3, -y+2/3, -z+7/6'
'-x+1/3, -x+y+2/3, -z+7/6'
'-x, -y, -z'
'y, -x+y, -z'
'x-y, x, -z'
'-y, -x, z-1/2'
'-x+y, y, z-1/2'
'x, x-y, z-1/2'
'-x+2/3, -y+1/3, -z+1/3'
'y+2/3, -x+y+1/3, -z+1/3'
'x-y+2/3, x+1/3, -z+1/3'
'-y+2/3, -x+1/3, z-1/6'
'-x+y+2/3, y+1/3, z-1/6'
'x+2/3, x-y+1/3, z-1/6'
'-x+1/3, -y+2/3, -z+2/3'
'y+1/3, -x+y+2/3, -z+2/3'
'x-y+1/3, x+2/3, -z+2/3'
'-y+1/3, -x+2/3, z+1/6'
'-x+y+1/3, y+2/3, z+1/6'
'x+1/3, x-y+2/3, z+1/6'

loop_
_atom_site_label
_atom_site_type_symbol
_atom_site_fract_x
_atom_site_fract_y
_atom_site_fract_z
_atom_site_U_iso_or_equiv
_atom_site_adp_type
_atom_site_occupancy
_atom_site_symmetry_multiplicity
_atom_site_calc_flag
_atom_site_refinement_flags
Ba Ba 0.0000 0.0000 0.09223(4) 0.0145(3) Uani 1 3 d S
Au1 Au 0.34529(5) 0.03795(6) 0.013835(19) 0.01656(17) Uani 1 1 d .
Au2 Au 0.17776(13) 0.0000 0.2500 0.0196(4) Uani 0.270(4) 2 d SP
Ga2 Ga 0.17776(13) 0.0000 0.2500 0.0196(4) Uani 0.730(4) 2 d SP

loop_
_atom_site_aniso_label
_atom_site_aniso_U_11
_atom_site_aniso_U_22
_atom_site_aniso_U_33
_atom_site_aniso_U_23
_atom_site_aniso_U_13
_atom_site_aniso_U_12
Ba 0.0159(4) 0.0159(4) 0.0117(5) 0.000 0.000 0.00794(18)
Au1 0.0195(3) 0.0143(2) 0.0145(3) -0.00107(15) 0.00085(15) 0.00743(18)
Au2 0.0288(5) 0.0139(6) 0.0113(6) -0.0011(4) -0.0006(2) 0.0070(3)
Ga2 0.0288(5) 0.0139(6) 0.0113(6) -0.0011(4) -0.0006(2) 0.0070(3)

loop_
_atom_type_symbol
_atom_type_description
_atom_type_scat_dispersion_real
_atom_type_scat_dispersion_imag
_atom_type_scat_source
Ga Ga 0.2307 1.6083 'International Tables Vol C Tables 4.2.6.8 and 6.1.1.4'
Ba Ba -0.3244 2.2819 'International Tables Vol C Tables 4.2.6.8 and 6.1.1.4'
Au Au -2.0133 8.8022 'International Tables Vol C Tables 4.2.6.8 and 6.1.1.4'

loop_
_geom_angle_atom_site_label_1
_geom_angle_atom_site_label_2
_geom_angle_atom_site_label_3
_geom_angle
_geom_angle_site_symmetry_1
_geom_angle_site_symmetry_3
Au1 Ba Au1 89.61(2) 36_445 34
Au1 Ba Au1 89.61(2) 36_445 35_545
Au1 Ba Au1 89.61(2) 34 35_545
Au1 Ba Au1 88.050(7) 36_445 3
Au1 Ba Au1 175.16(3) 34 3
Au1 Ba Au1 86.140(6) 35_545 3
Au1 Ba Au1 175.16(3) 36_445 .
Au1 Ba Au1 86.140(6) 34 .
Au1 Ba Au1 88.049(7) 35_545 .
Au1 Ba Au1 96.01(2) 3 .
Au1 Ba Au1 86.141(7) 36_445 2
Au1 Ba Au1 88.050(7) 34 2
Au1 Ba Au1 175.16(3) 35_545 2
Au1 Ba Au1 96.01(2) 3 2
Au1 Ba Au1 96.01(2) . 2
Au1 Ba Au1 55.305(14) 36_445 18_554
Au1 Ba Au1 51.160(12) 34 18_554
Au1 Ba Au1 121.88(3) 35_545 18_554
Au1 Ba Au1 129.900(8) 3 18_554
Au1 Ba Au1 122.862(10) . 18_554
Au1 Ba Au1 53.565(14) 2 18_554
Au1 Ba Au1 51.160(12) 36_445 17_444
Au1 Ba Au1 121.88(3) 34 17_444
Au1 Ba Au1 55.304(14) 35_545 17_444
Au1 Ba Au1 53.565(14) 3 17_444
Au1 Ba Au1 129.899(8) . 17_444
Au1 Ba Au1 122.863(10) 2 17_444
Au1 Ba Au1 106.242(17) 18_554 17_444
Au1 Ba Au1 121.87(3) 36_445 16_544
Au1 Ba Au1 55.304(14) 34 16_544
Au1 Ba Au1 51.159(12) 35_545 16_544
Au1 Ba Au1 122.862(10) 3 16_544
Au1 Ba Au1 53.565(14) . 16_544
Au1 Ba Au1 129.900(8) 2 16_544
Au1 Ba Au1 106.241(17) 18_554 16_544
Au1 Ba Au1 106.241(17) 17_444 16_544
Au1 Ba Au1 74.535(14) 36_445 19
Au1 Ba Au1 134.178(7) 34 19
Au1 Ba Au1 131.815(7) 35_545 19
Au1 Ba Au1 48.969(8) 3 19
Au1 Ba Au1 110.14(3) . 19
Au1 Ba Au1 48.969(8) 2 19
Au1 Ba Au1 85.858(8) 18_554 19
Au1 Ba Au1 80.692(8) 17_444 19
Au1 Ba Au1 163.18(3) 16_544 19
Au1 Ba Au1 134.177(7) 36_445 20
Au1 Ba Au1 131.815(7) 34 20
Au1 Ba Au1 74.534(14) 35_545 20
Au1 Ba Au1 48.969(8) 3 20
Au1 Ba Au1 48.969(8) . 20
Au1 Ba Au1 110.14(3) 2 20
Au1 Ba Au1 163.18(3) 18_554 20
Au1 Ba Au1 85.857(8) 17_444 20
Au1 Ba Au1 80.691(8) 16_544 20
Au1 Ba Au1 84.631(19) 19 20
Au1 Ba Au1 131.816(7) 36_445 21
Au1 Ba Au1 74.535(14) 34 21
Au1 Ba Au1 134.176(7) 35_545 21
Au1 Ba Au1 110.14(3) 3 21
Au1 Ba Au1 48.969(8) . 21
Au1 Ba Au1 48.969(8) 2 21
Au1 Ba Au1 80.692(8) 18_554 21
Au1 Ba Au1 163.18(3) 17_444 21
Au1 Ba Au1 85.858(8) 16_544 21
Au1 Ba Au1 84.631(19) 19 21
Au1 Ba Au1 84.631(19) 20 21
Au1 Ba Ga2 47.503(13) 36_445 2
Au1 Ba Ga2 44.137(13) 34 2
Au1 Ba Ga2 78.65(3) 35_545 2
Au1 Ba Ga2 132.370(16) 3 2
Au1 Ba Ga2 127.789(14) . 2
Au1 Ba Ga2 96.745(19) 2 2
Au1 Ba Ga2 43.237(19) 18_554 2
Au1 Ba Ga2 81.34(2) 17_444 2
Au1 Ba Ga2 80.26(2) 16_544 2
Au1 Ba Ga2 116.264(14) 19 2
Au1 Ba Ga2 153.02(2) 20 2
Au1 Ba Ga2 112.775(15) 21 2
Au1 Ba Au2 47.503(13) 36_445 2
Au1 Ba Au2 44.137(13) 34 2
Au1 Ba Au2 78.65(3) 35_545 2
Au1 Ba Au2 132.370(16) 3 2
Au1 Ba Au2 127.789(14) . 2
Au1 Ba Au2 96.745(19) 2 2
Au1 Ba Au2 43.237(19) 18_554 2
Au1 Ba Au2 81.34(2) 17_444 2
Au1 Ba Au2 80.26(2) 16_544 2
Au1 Ba Au2 116.264(14) 19 2
Au1 Ba Au2 153.02(2) 20 2
Au1 Ba Au2 112.775(15) 21 2
Ga2 Ba Au2 0.0 2 2
Au1 Ba Au2 78.65(3) 36_445 .
Au1 Ba Au2 47.502(13) 34 .
Au1 Ba Au2 44.137(12) 35_545 .
Au1 Ba Au2 127.789(14) 3 .
Au1 Ba Au2 96.745(19) . .
Au1 Ba Au2 132.370(16) 2 .
Au1 Ba Au2 81.34(2) 18_554 .
Au1 Ba Au2 80.26(2) 17_444 .
Au1 Ba Au2 43.237(19) 16_544 .
Au1 Ba Au2 153.02(2) 19 .
Au1 Ba Au2 112.775(15) 20 .
Au1 Ba Au2 116.264(14) 21 .
Ga2 Ba Au2 41.66(3) 2 .
Au2 Ba Au2 41.66(3) 2 .
Au1 Ba Ga2 44.136(12) 36_445 3
Au1 Ba Ga2 78.65(3) 34 3
Au1 Ba Ga2 47.503(13) 35_545 3
Au1 Ba Ga2 96.745(19) 3 3
Au1 Ba Ga2 132.370(16) . 3
Au1 Ba Ga2 127.789(14) 2 3
Au1 Ba Ga2 80.26(2) 18_554 3
Au1 Ba Ga2 43.237(19) 17_444 3
Au1 Ba Ga2 81.34(2) 16_544 3
Au1 Ba Ga2 112.775(15) 19 3
Au1 Ba Ga2 116.264(14) 20 3
Au1 Ba Ga2 153.02(2) 21 3
Ga2 Ba Ga2 41.66(3) 2 3
Au2 Ba Ga2 41.66(3) 2 3
Au2 Ba Ga2 41.66(3) . 3
Au1 Ba Au2 44.136(12) 36_445 3
Au1 Ba Au2 78.65(3) 34 3
Au1 Ba Au2 47.503(13) 35_545 3
Au1 Ba Au2 96.745(19) 3 3
Au1 Ba Au2 132.370(16) . 3
Au1 Ba Au2 127.789(14) 2 3
Au1 Ba Au2 80.26(2) 18_554 3
Au1 Ba Au2 43.237(19) 17_444 3
Au1 Ba Au2 81.34(2) 16_544 3
Au1 Ba Au2 112.775(15) 19 3
Au1 Ba Au2 116.264(14) 20 3
Au1 Ba Au2 153.02(2) 21 3
Ga2 Ba Au2 41.66(3) 2 3
Au2 Ba Au2 41.66(3) 2 3
Au2 Ba Au2 41.66(3) . 3
Ga2 Ba Au2 0.00(7) 3 3
Au1 Ba Ga2 97.959(15) 36_445 27_445
Au1 Ba Ga2 132.30(2) 34 27_445
Au1 Ba Ga2 43.789(9) 35_545 27_445
Au1 Ba Ga2 44.041(11) 3 27_445
Au1 Ba Ga2 83.252(14) . 27_445
Au1 Ba Ga2 139.22(2) 2 27_445
Au1 Ba Ga2 152.59(2) 18_554 27_445
Au1 Ba Ga2 46.800(12) 17_444 27_445
Au1 Ba Ga2 81.711(12) 16_544 27_445
Au1 Ba Ga2 92.879(14) 19 27_445
Au1 Ba Ga2 42.089(10) 20 27_445
Au1 Ba Ga2 126.51(2) 21 27_445
Ga2 Ba Ga2 115.88(3) 2 27_445
Au2 Ba Ga2 115.88(3) 2 27_445
Au2 Ba Ga2 87.857(13) . 27_445
Ga2 Ba Ga2 75.015(12) 3 27_445
Au2 Ba Ga2 75.015(12) 3 27_445
Au1 Ba Au2 97.959(15) 36_445 27_445
Au1 Ba Au2 132.30(2) 34 27_445
Au1 Ba Au2 43.789(9) 35_545 27_445
Au1 Ba Au2 44.041(11) 3 27_445
Au1 Ba Au2 83.252(14) . 27_445
Au1 Ba Au2 139.22(2) 2 27_445
Au1 Ba Au2 152.59(2) 18_554 27_445
Au1 Ba Au2 46.800(12) 17_444 27_445
Au1 Ba Au2 81.711(12) 16_544 27_445
Au1 Ba Au2 92.879(14) 19 27_445
Au1 Ba Au2 42.089(10) 20 27_445
Au1 Ba Au2 126.51(2) 21 27_445
Ga2 Ba Au2 115.88(3) 2 27_445
Au2 Ba Au2 115.88(3) 2 27_445
Au2 Ba Au2 87.857(13) . 27_445
Ga2 Ba Au2 75.015(12) 3 27_445
Au2 Ba Au2 75.015(12) 3 27_445
Ga2 Ba Au2 0.00(2) 27_445 27_445
Au1 Ba Ga2 132.30(2) 36_445 25
Au1 Ba Ga2 43.788(9) 34 25
Au1 Ba Ga2 97.959(15) 35_545 25
Au1 Ba Ga2 139.22(2) 3 25
Au1 Ba Ga2 44.042(11) . 25
Au1 Ba Ga2 83.251(14) 2 25
Au1 Ba Ga2 81.711(12) 18_554 25
Au1 Ba Ga2 152.59(2) 17_444 25
Au1 Ba Ga2 46.802(12) 16_544 25
Au1 Ba Ga2 126.51(2) 19 25
Au1 Ba Ga2 92.880(14) 20 25
Au1 Ba Ga2 42.089(10) 21 25
Ga2 Ba Ga2 87.856(13) 2 25
Au2 Ba Ga2 87.856(13) 2 25
Au2 Ba Ga2 75.015(12) . 25
Ga2 Ba Ga2 115.88(3) 3 25
Au2 Ba Ga2 115.88(3) 3 25
Ga2 Ba Ga2 119.739(2) 27_445 25
Au2 Ba Ga2 119.739(2) 27_445 25
Au1 Ba Au2 132.30(2) 36_445 25
Au1 Ba Au2 43.788(9) 34 25
Au1 Ba Au2 97.959(15) 35_545 25
Au1 Ba Au2 139.22(2) 3 25
Au1 Ba Au2 44.042(11) . 25
Au1 Ba Au2 83.251(14) 2 25
Au1 Ba Au2 81.711(12) 18_554 25
Au1 Ba Au2 152.59(2) 17_444 25
Au1 Ba Au2 46.802(12) 16_544 25
Au1 Ba Au2 126.51(2) 19 25
Au1 Ba Au2 92.880(14) 20 25
Au1 Ba Au2 42.089(10) 21 25
Ga2 Ba Au2 87.856(13) 2 25
Au2 Ba Au2 87.856(13) 2 25
Au2 Ba Au2 75.015(12) . 25
Ga2 Ba Au2 115.88(3) 3 25
Au2 Ba Au2 115.88(3) 3 25
Ga2 Ba Au2 119.739(2) 27_445 25
Au2 Ba Au2 119.739(2) 27_445 25
Ga2 Ba Au2 0.00(2) 25 25
Au1 Ba Ga2 43.789(9) 36_445 26_455
Au1 Ba Ga2 97.960(15) 34 26_455
Au1 Ba Ga2 132.30(2) 35_545 26_455
Au1 Ba Ga2 83.252(14) 3 26_455
Au1 Ba Ga2 139.22(2) . 26_455
Au1 Ba Ga2 44.041(11) 2 26_455
Au1 Ba Ga2 46.801(12) 18_554 26_455
Au1 Ba Ga2 81.712(12) 17_444 26_455
Au1 Ba Ga2 152.59(2) 16_544 26_455
Au1 Ba Ga2 42.089(10) 19 26_455
Au1 Ba Ga2 126.51(2) 20 26_455
Au1 Ba Ga2 92.880(14) 21 26_455
Ga2 Ba Ga2 75.015(12) 2 26_455
Au2 Ba Ga2 75.015(12) 2 26_455
Au2 Ba Ga2 115.88(3) . 26_455
Ga2 Ba Ga2 87.857(13) 3 26_455
Au2 Ba Ga2 87.857(13) 3 26_455
Ga2 Ba Ga2 119.738(2) 27_445 26_455
Au2 Ba Ga2 119.738(2) 27_445 26_455
Ga2 Ba Ga2 119.738(2) 25 26_455
Au2 Ba Ga2 119.738(2) 25 26_455
Au1 Ba Au2 43.789(9) 36_445 26_455
Au1 Ba Au2 97.960(15) 34 26_455
Au1 Ba Au2 132.30(2) 35_545 26_455
Au1 Ba Au2 83.252(14) 3 26_455
Au1 Ba Au2 139.22(2) . 26_455
Au1 Ba Au2 44.041(11) 2 26_455
Au1 Ba Au2 46.801(12) 18_554 26_455
Au1 Ba Au2 81.712(12) 17_444 26_455
Au1 Ba Au2 152.59(2) 16_544 26_455
Au1 Ba Au2 42.089(10) 19 26_455
Au1 Ba Au2 126.51(2) 20 26_455
Au1 Ba Au2 92.880(14) 21 26_455
Ga2 Ba Au2 75.015(12) 2 26_455
Au2 Ba Au2 75.015(12) 2 26_455
Au2 Ba Au2 115.88(3) . 26_455
Ga2 Ba Au2 87.857(13) 3 26_455
Au2 Ba Au2 87.857(13) 3 26_455
Ga2 Ba Au2 119.738(2) 27_445 26_455
Au2 Ba Au2 119.738(2) 27_445 26_455
Ga2 Ba Au2 119.738(2) 25 26_455
Au2 Ba Au2 119.738(2) 25 26_455
Ga2 Ba Au2 0.0 26_455 26_455
Au1 Ba Ba 125.540(15) 36_445 19
Au1 Ba Ba 125.540(15) 34 19
Au1 Ba Ba 125.539(15) 35_545 19
Au1 Ba Ba 59.116(15) 3 19
Au1 Ba Ba 59.116(15) . 19
Au1 Ba Ba 59.116(15) 2 19
Au1 Ba Ba 112.535(15) 18_554 19
Au1 Ba Ba 112.535(15) 17_444 19
Au1 Ba Ba 112.535(15) 16_544 19
Au1 Ba Ba 51.020(13) 19 19
Au1 Ba Ba 51.020(13) 20 19
Au1 Ba Ba 51.020(13) 21 19
Ga2 Ba Ba 155.759(17) 2 19
Au2 Ba Ba 155.759(17) 2 19
Au2 Ba Ba 155.759(17) . 19
Ga2 Ba Ba 155.759(17) 3 19
Au2 Ba Ba 155.759(17) 3 19
Ga2 Ba Ba 87.056(13) 27_445 19
Au2 Ba Ba 87.056(13) 27_445 19
Ga2 Ba Ba 87.056(13) 25 19
Au2 Ba Ba 87.056(13) 25 19
Ga2 Ba Ba 87.056(13) 26_455 19
Au2 Ba Ba 87.056(13) 26_455 19
Au1 Ba Ba 46.719(10) 36_445 16_444
Au1 Ba Ba 135.72(2) 34 16_444
Au1 Ba Ba 95.955(14) 35_545 16_444
Au1 Ba Ba 42.786(10) 3 16_444
Au1 Ba Ba 137.79(3) . 16_444
Au1 Ba Ba 82.807(13) 2 16_444
Au1 Ba Ba 90.194(9) 18_554 16_444
Au1 Ba Ba 41.001(8) 17_444 16_444
Au1 Ba Ba 147.111(19) 16_544 16_444
Au1 Ba Ba 40.971(11) 19 16_444
Au1 Ba Ba 91.679(15) 20 16_444
Au1 Ba Ba 125.50(3) 21 16_444
Ga2 Ba Ba 94.021(18) 2 16_444
Au2 Ba Ba 94.021(18) 2 16_444
Au2 Ba Ba 115.13(3) . 16_444
Ga2 Ba Ba 73.48(2) 3 16_444
Au2 Ba Ba 73.48(2) 3 16_444
Ga2 Ba Ba 71.697(11) 27_445 16_444
Au2 Ba Ba 71.697(11) 27_445 16_444
Ga2 Ba Ba 166.06(2) 25 16_444
Au2 Ba Ba 166.06(2) 25 16_444
Ga2 Ba Ba 48.061(11) 26_455 16_444
Au2 Ba Ba 48.061(11) 26_455 16_444
Ba Ba Ba 85.59(2) 19 16_444
Au1 Ba Ba 95.956(13) 36_445 16_554
Au1 Ba Ba 46.719(10) 34 16_554
Au1 Ba Ba 135.72(2) 35_545 16_554
Au1 Ba Ba 137.79(3) 3 16_554
Au1 Ba Ba 82.806(13) . 16_554
Au1 Ba Ba 42.786(10) 2 16_554
Au1 Ba Ba 41.001(8) 18_554 16_554
Au1 Ba Ba 147.113(19) 17_444 16_554
Au1 Ba Ba 90.193(9) 16_544 16_554
Au1 Ba Ba 91.679(15) 19 16_554
Au1 Ba Ba 125.50(3) 20 16_554
Au1 Ba Ba 40.970(11) 21 16_554
Ga2 Ba Ba 73.48(2) 2 16_554
Au2 Ba Ba 73.48(2) 2 16_554
Au2 Ba Ba 94.020(18) . 16_554
Ga2 Ba Ba 115.13(3) 3 16_554
Au2 Ba Ba 115.13(3) 3 16_554
Ga2 Ba Ba 166.06(2) 27_445 16_554
Au2 Ba Ba 166.06(2) 27_445 16_554
Ga2 Ba Ba 48.059(11) 25 16_554
Au2 Ba Ba 48.059(11) 25 16_554
Ga2 Ba Ba 71.698(11) 26_455 16_554
Au2 Ba Ba 71.698(11) 26_455 16_554
Ba Ba Ba 85.59(2) 19 16_554
Ba Ba Ba 119.416(5) 16_444 16_554
Au1 Ba Ba 135.72(2) 36_445 16_544
Au1 Ba Ba 95.955(13) 34 16_544
Au1 Ba Ba 46.718(10) 35_545 16_544
Au1 Ba Ba 82.807(13) 3 16_544
Au1 Ba Ba 42.786(10) . 16_544
Au1 Ba Ba 137.79(3) 2 16_544
Au1 Ba Ba 147.111(19) 18_554 16_544
Au1 Ba Ba 90.192(9) 17_444 16_544
Au1 Ba Ba 41.001(8) 16_544 16_544
Au1 Ba Ba 125.50(3) 19 16_544
Au1 Ba Ba 40.971(11) 20 16_544
Au1 Ba Ba 91.679(15) 21 16_544
Ga2 Ba Ba 115.13(3) 2 16_544
Au2 Ba Ba 115.13(3) 2 16_544
Au2 Ba Ba 73.48(2) . 16_544
Ga2 Ba Ba 94.020(18) 3 16_544
Au2 Ba Ba 94.020(18) 3 16_544
Ga2 Ba Ba 48.061(11) 27_445 16_544
Au2 Ba Ba 48.061(11) 27_445 16_544
Ga2 Ba Ba 71.698(11) 25 16_544
Au2 Ba Ba 71.698(11) 25 16_544
Ga2 Ba Ba 166.06(2) 26_455 16_544
Au2 Ba Ba 166.06(2) 26_455 16_544
Ba Ba Ba 85.59(2) 19 16_544
Ba Ba Ba 119.415(5) 16_444 16_544
Ba Ba Ba 119.415(5) 16_554 16_544
Au1 Ba Ga2 145.61(2) 36_445 26
Au1 Ba Ga2 60.845(11) 34 26
Au1 Ba Ga2 74.108(12) 35_545 26
Au1 Ba Ga2 119.925(16) 3 26
Au1 Ba Ga2 29.555(8) . 26
Au1 Ba Ga2 108.321(15) 2 26
Au1 Ba Ga2 108.095(13) 18_554 26
Au1 Ba Ga2 128.524(14) 17_444 26
Au1 Ba Ga2 26.984(9) 16_544 26
Au1 Ba Ga2 138.39(2) 19 26
Au1 Ba Ga2 71.035(12) 20 26
Au1 Ba Ga2 60.519(11) 21 26
Ga2 Ba Ga2 98.876(13) 2 26
Au2 Ba Ga2 98.876(13) 2 26
Au2 Ba Ga2 68.506(17) . 26
Ga2 Ba Ga2 108.228(14) 3 26
Au2 Ba Ga2 108.228(14) 3 26
Ga2 Ba Ga2 90.92(2) 27_445 26
Au2 Ba Ga2 90.92(2) 27_445 26
Ga2 Ba Ga2 28.95(2) 25 26
Au2 Ba Ga2 28.95(2) 25 26
Ga2 Ba Ga2 148.57(2) 26_455 26
Au2 Ba Ga2 148.57(2) 26_455 26
Ba Ba Ga2 87.890(10) 19 26
Ba Ba Ga2 161.699(15) 16_444 26
Ba Ba Ga2 76.994(12) 16_554 26
Ba Ba Ga2 42.873(12) 16_544 26
Au1 Ba Au2 145.61(2) 36_445 26
Au1 Ba Au2 60.845(11) 34 26
Au1 Ba Au2 74.108(12) 35_545 26
Au1 Ba Au2 119.925(16) 3 26
Au1 Ba Au2 29.555(8) . 26
Au1 Ba Au2 108.321(15) 2 26
Au1 Ba Au2 108.095(13) 18_554 26
Au1 Ba Au2 128.524(14) 17_444 26
Au1 Ba Au2 26.984(9) 16_544 26
Au1 Ba Au2 138.39(2) 19 26
Au1 Ba Au2 71.035(12) 20 26
Au1 Ba Au2 60.519(11) 21 26
Ga2 Ba Au2 98.876(13) 2 26
Au2 Ba Au2 98.876(13) 2 26
Au2 Ba Au2 68.506(17) . 26
Ga2 Ba Au2 108.228(14) 3 26
Au2 Ba Au2 108.228(14) 3 26
Ga2 Ba Au2 90.92(2) 27_445 26
Au2 Ba Au2 90.92(2) 27_445 26
Ga2 Ba Au2 28.95(2) 25 26
Au2 Ba Au2 28.95(2) 25 26
Ga2 Ba Au2 148.57(2) 26_455 26
Au2 Ba Au2 148.57(2) 26_455 26
Ba Ba Au2 87.890(10) 19 26
Ba Ba Au2 161.699(15) 16_444 26
Ba Ba Au2 76.994(12) 16_554 26
Ba Ba Au2 42.873(12) 16_544 26
Ga2 Ba Au2 0.00(2) 26 26
Ga2 Au1 Au2 0.0 14_544 14_544
Ga2 Au1 Ga2 154.104(17) 14_544 25
Au2 Au1 Ga2 154.104(17) 14_544 25
Ga2 Au1 Au2 154.104(17) 14_544 25
Au2 Au1 Au2 154.104(17) 14_544 25
Ga2 Au1 Au2 0.00(5) 25 25
Ga2 Au1 Ga2 111.390(15) 14_544 26
Au2 Au1 Ga2 111.390(15) 14_544 26
Ga2 Au1 Ga2 57.36(4) 25 26
Au2 Au1 Ga2 57.36(4) 25 26
Ga2 Au1 Au2 111.390(15) 14_544 26
Au2 Au1 Au2 111.390(15) 14_544 26
Ga2 Au1 Au2 57.36(4) 25 26
Au2 Au1 Au2 57.36(4) 25 26
Ga2 Au1 Au2 0.00(4) 26 26
Ga2 Au1 Au1 57.372(17) 14_544 20
Au2 Au1 Au1 57.372(17) 14_544 20
Ga2 Au1 Au1 148.05(3) 25 20
Au2 Au1 Au1 148.05(3) 25 20
Ga2 Au1 Au1 134.57(3) 26 20
Au2 Au1 Au1 134.57(3) 26 20
Ga2 Au1 Au1 115.31(3) 14_544 21
Au2 Au1 Au1 115.31(3) 14_544 21
Ga2 Au1 Au1 56.77(2) 25 21
Au2 Au1 Au1 56.77(2) 25 21
Ga2 Au1 Au1 108.52(3) 26 21
Au2 Au1 Au1 108.52(3) 26 21
Au1 Au1 Au1 115.849(11) 20 21
Ga2 Au1 Au1 135.98(3) 14_544 16_544
Au2 Au1 Au1 135.98(3) 14_544 16_544
Ga2 Au1 Au1 59.804(11) 25 16_544
Au2 Au1 Au1 59.804(11) 25 16_544
Ga2 Au1 Au1 53.879(11) 26 16_544
Au2 Au1 Au1 53.879(11) 26 16_544
Au1 Au1 Au1 101.085(16) 20 16_544
Au1 Au1 Au1 108.63(2) 21 16_544
Ga2 Au1 Au1 58.817(16) 14_544 19_655
Au2 Au1 Au1 58.817(16) 14_544 19_655
Ga2 Au1 Au1 105.76(3) 25 19_655
Au2 Au1 Au1 105.76(3) 25 19_655
Ga2 Au1 Au1 52.57(2) 26 19_655
Au2 Au1 Au1 52.57(2) 26 19_655
Au1 Au1 Au1 100.66(2) 20 19_655
Au1 Au1 Au1 131.03(3) 21 19_655
Au1 Au1 Au1 94.11(2) 16_544 19_655
Ga2 Au1 Ba 77.354(19) 14_544 28
Au2 Au1 Ba 77.354(19) 14_544 28
Ga2 Au1 Ba 77.062(19) 25 28
Au2 Au1 Ba 77.062(19) 25 28
Ga2 Au1 Ba 74.672(17) 26 28
Au2 Au1 Ba 74.672(17) 26 28
Au1 Au1 Ba 131.62(3) 20 28
Au1 Au1 Ba 66.837(16) 21 28
Au1 Au1 Ba 124.670(15) 16_544 28
Au1 Au1 Ba 64.557(13) 19_655 28
Ga2 Au1 Ba 126.512(16) 14_544 .
Au2 Au1 Ba 126.512(16) 14_544 .
Ga2 Au1 Ba 76.78(2) 25 .
Au2 Au1 Ba 76.78(2) 25 .
Ga2 Au1 Ba 115.73(2) 26 .
Au2 Au1 Ba 115.73(2) 26 .
Au1 Au1 Ba 71.710(10) 20 .
Au1 Au1 Ba 71.710(10) 21 .
Au1 Au1 Ba 65.188(18) 16_544 .
Au1 Au1 Ba 155.00(2) 19_655 .
Ba Au1 Ba 138.292(14) 28 .
Ga2 Au1 Ba 74.86(3) 14_544 16_544
Au2 Au1 Ba 74.86(3) 14_544 16_544
Ga2 Au1 Ba 117.54(2) 25 16_544
Au2 Au1 Ba 117.54(2) 25 16_544
Ga2 Au1 Ba 72.57(2) 26 16_544
Au2 Au1 Ba 72.57(2) 26 16_544
Au1 Au1 Ba 62.003(15) 20 16_544
Au1 Au1 Ba 167.27(2) 21 16_544
Au1 Au1 Ba 61.247(17) 16_544 16_544
Au1 Au1 Ba 60.139(16) 19_655 16_544
Ba Au1 Ba 124.696(14) 28 16_544
Ba Au1 Ba 96.213(11) . 16_544
Ga2 Au1 Ba 70.924(19) 14_544 19
Au2 Au1 Ba 70.924(19) 14_544 19
Ga2 Au1 Ba 114.07(2) 25 19
Au2 Au1 Ba 114.07(2) 25 19
Ga2 Au1 Ba 165.47(2) 26 19
Au2 Au1 Ba 165.47(2) 26 19
Au1 Au1 Ba 59.320(9) 20 19
Au1 Au1 Ba 59.320(9) 21 19
Au1 Au1 Ba 134.817(19) 16_544 19
Au1 Au1 Ba 127.64(2) 19_655 19
Ba Au1 Ba 92.310(12) 28 19
Ba Au1 Ba 69.86(3) . 19
Ba Au1 Ba 121.151(13) 16_544 19
Ga2 Au1 Au1 37.62(2) 14_544 12_554
Au2 Au1 Au1 37.62(2) 14_544 12_554
Ga2 Au1 Au1 125.363(12) 25 12_554
Au2 Au1 Au1 125.363(12) 25 12_554
Ga2 Au1 Au1 124.106(16) 26 12_554
Au2 Au1 Au1 124.106(16) 26 12_554
Au1 Au1 Au1 76.104(17) 20 12_554
Au1 Au1 Au1 77.845(16) 21 12_554
Au1 Au1 Au1 173.494(15) 16_544 12_554
Au1 Au1 Au1 80.772(16) 19_655 12_554
Ba Au1 Au1 56.662(15) 28 12_554
Ba Au1 Au1 118.654(19) . 12_554
Ba Au1 Au1 112.444(15) 16_544 12_554
Ba Au1 Au1 48.803(13) 19 12_554
Ga2 Au1 Ga2 123.957(13) 14_544 27
Au2 Au1 Ga2 123.957(13) 14_544 27
Ga2 Au1 Ga2 33.06(3) 25 27
Au2 Au1 Ga2 33.06(3) 25 27
Ga2 Au1 Ga2 34.53(2) 26 27
Au2 Au1 Ga2 34.53(2) 26 27
Au1 Au1 Ga2 168.811(18) 20 27
Au1 Au1 Ga2 74.357(14) 21 27
Au1 Au1 Ga2 70.165(7) 16_544 27
Au1 Au1 Ga2 73.708(14) 19_655 27
Ba Au1 Ga2 55.223(16) 28 27
Ba Au1 Ga2 109.225(14) . 27
Ba Au1 Ga2 106.999(12) 16_544 27
Ba Au1 Ga2 131.790(12) 19 27
Au1 Au1 Ga2 111.827(12) 12_554 27
Ga2 Au1 Au2 123.957(13) 14_544 27
Au2 Au1 Au2 123.957(13) 14_544 27
Ga2 Au1 Au2 33.06(3) 25 27
Au2 Au1 Au2 33.06(3) 25 27
Ga2 Au1 Au2 34.53(2) 26 27
Au2 Au1 Au2 34.53(2) 26 27
Au1 Au1 Au2 168.811(18) 20 27
Au1 Au1 Au2 74.357(14) 21 27
Au1 Au1 Au2 70.165(7) 16_544 27
Au1 Au1 Au2 73.708(14) 19_655 27
Ba Au1 Au2 55.223(16) 28 27
Ba Au1 Au2 109.225(14) . 27
Ba Au1 Au2 106.999(12) 16_544 27
Ba Au1 Au2 131.790(12) 19 27
Au1 Au1 Au2 111.827(12) 12_554 27
Ga2 Au1 Au2 0.00(3) 27 27
Ga2 Au1 Au1 173.205(17) 14_544 34
Au2 Au1 Au1 173.205(17) 14_544 34
Ga2 Au1 Au1 32.298(18) 25 34
Au2 Au1 Au1 32.298(18) 25 34
Ga2 Au1 Au1 74.093(19) 26 34
Au2 Au1 Au1 74.093(19) 26 34
Au1 Au1 Au1 115.995(15) 20 34
Au1 Au1 Au1 65.201(17) 21 34
Au1 Au1 Au1 43.661(15) 16_544 34
Au1 Au1 Au1 126.517(18) 19_655 34
Ba Au1 Au1 108.454(18) 28 34
Ba Au1 Au1 46.756(11) . 34
Ba Au1 Au1 103.756(17) 16_544 34
Ba Au1 Au1 104.834(13) 19 34
Au1 Au1 Au1 142.846(4) 12_554 34
Ga2 Au1 Au1 62.838(11) 27 34
Au2 Au1 Au1 62.838(11) 27 34
Ga2 Au1 Au1 32.548(8) 14_544 28
Au2 Au1 Au1 32.548(8) 14_544 28
Ga2 Au1 Au1 121.80(2) 25 28
Au2 Au1 Au1 121.80(2) 25 28
Ga2 Au1 Au1 88.656(15) 26 28
Au2 Au1 Au1 88.656(15) 26 28
Au1 Au1 Au1 89.914(19) 20 28
Au1 Au1 Au1 103.836(17) 21 28
Au1 Au1 Au1 136.339(15) 16_544 28
Au1 Au1 Au1 42.228(16) 19_655 28
Ba Au1 Au1 47.104(12) 28 28
Ba Au1 Au1 155.517(17) . 28
Ba Au1 Au1 88.825(15) 16_544 28
Ba Au1 Au1 87.005(15) 19 28
Au1 Au1 Au1 38.696(7) 12_554 28
Ga2 Au1 Au1 91.975(12) 27 28
Au2 Au1 Au1 91.975(12) 27 28
Au1 Au1 Au1 154.073(19) 34 28
Ga2 Au1 Au1 113.912(19) 14_544 35_545
Au2 Au1 Au1 113.912(19) 14_544 35_545
Ga2 Au1 Au1 90.244(13) 25 35_545
Au2 Au1 Au1 90.244(13) 25 35_545
Ga2 Au1 Au1 89.005(14) 26 35_545
Au2 Au1 Au1 89.005(14) 26 35_545
Au1 Au1 Au1 63.936(17) 20 35_545
Au1 Au1 Au1 115.511(15) 21 35_545
Au1 Au1 Au1 38.392(5) 16_544 35_545
Au1 Au1 Au1 109.253(19) 19_655 35_545
Ba Au1 Au1 162.996(16) 28 35_545
Ba Au1 Au1 45.807(12) . 35_545
Ba Au1 Au1 51.818(12) 16_544 35_545
Ba Au1 Au1 103.294(16) 19 35_545
Au1 Au1 Au1 139.855(12) 12_554 35_545
Ga2 Au1 Au1 108.275(10) 27 35_545
Au2 Au1 Au1 108.275(10) 27 35_545
Au1 Au1 Au1 61.318(11) 34 35_545
Au1 Au1 Au1 139.145(8) 28 35_545
Ga2 Au1 Au1 75.74(2) 14_544 29
Au2 Au1 Au1 75.74(2) 14_544 29
Ga2 Au1 Au1 89.320(13) 25 29
Au2 Au1 Au1 89.320(13) 25 29
Ga2 Au1 Au1 118.329(18) 26 29
Au2 Au1 Au1 118.329(18) 26 29
Au1 Au1 Au1 101.992(16) 20 29
Au1 Au1 Au1 40.523(17) 21 29
Au1 Au1 Au1 147.979(14) 16_544 29
Au1 Au1 Au1 103.061(17) 19_655 29
Ba Au1 Au1 46.144(10) 28 29
Ba Au1 Au1 101.826(18) . 29
Ba Au1 Au1 150.594(16) 16_544 29
Ba Au1 Au1 47.490(11) 19 29
Au1 Au1 Au1 38.218(5) 12_554 29
Ga2 Au1 Au1 88.810(8) 27 29
Au2 Au1 Au1 88.810(8) 27 29
Au1 Au1 Au1 105.531(8) 34 29
Au1 Au1 Au1 65.488(10) 28 29
Au1 Au1 Au1 146.503(18) 35_545 29
Ga2 Au1 Ga2 29.64(2) 14_544 13_544
Au2 Au1 Ga2 29.64(2) 14_544 13_544
Ga2 Au1 Ga2 139.589(18) 25 13_544
Au2 Au1 Ga2 139.589(18) 25 13_544
Ga2 Au1 Ga2 84.41(3) 26 13_544
Au2 Au1 Ga2 84.41(3) 26 13_544
Au1 Au1 Ga2 68.518(16) 20 13_544
Au1 Au1 Ga2 139.39(2) 21 13_544
Au1 Au1 Ga2 109.829(18) 16_544 13_544
Au1 Au1 Ga2 33.826(15) 19_655 13_544
Ba Au1 Ga2 80.801(11) 28 13_544
Ba Au1 Ga2 137.969(14) . 13_544
Ba Au1 Ga2 52.927(15) 16_544 13_544
Ba Au1 Ga2 100.104(16) 19 13_544
Au1 Au1 Ga2 63.718(8) 12_554 13_544
Ga2 Au1 Ga2 107.207(14) 27 13_544
Au2 Au1 Ga2 107.207(14) 27 13_544
Au1 Au1 Ga2 152.844(8) 34 13_544
Au1 Au1 Ga2 36.527(5) 28 13_544
Au1 Au1 Ga2 102.688(9) 35_545 13_544
Au1 Au1 Ga2 99.154(10) 29 13_544
Ga2 Au1 Au2 29.64(2) 14_544 13_544
Au2 Au1 Au2 29.64(2) 14_544 13_544
Ga2 Au1 Au2 139.589(18) 25 13_544
Au2 Au1 Au2 139.589(18) 25 13_544
Ga2 Au1 Au2 84.41(3) 26 13_544
Au2 Au1 Au2 84.41(3) 26 13_544
Au1 Au1 Au2 68.518(16) 20 13_544
Au1 Au1 Au2 139.39(2) 21 13_544
Au1 Au1 Au2 109.829(18) 16_544 13_544
Au1 Au1 Au2 33.826(15) 19_655 13_544
Ba Au1 Au2 80.801(11) 28 13_544
Ba Au1 Au2 137.969(14) . 13_544
Ba Au1 Au2 52.927(15) 16_544 13_544
Ba Au1 Au2 100.104(16) 19 13_544
Au1 Au1 Au2 63.718(8) 12_554 13_544
Ga2 Au1 Au2 107.207(14) 27 13_544
Au2 Au1 Au2 107.207(14) 27 13_544
Au1 Au1 Au2 152.844(8) 34 13_544
Au1 Au1 Au2 36.527(5) 28 13_544
Au1 Au1 Au2 102.688(9) 35_545 13_544
Au1 Au1 Au2 99.154(10) 29 13_544
Ga2 Au1 Au2 0.00(2) 13_544 13_544
Ga2 Au1 Au1 121.597(17) 14_544 3_665
Au2 Au1 Au1 121.597(17) 14_544 3_665
Ga2 Au1 Au1 34.536(11) 25 3_665
Au2 Au1 Au1 34.536(11) 25 3_665
Ga2 Au1 Au1 68.61(2) 26 3_665
Au2 Au1 Au1 68.61(2) 26 3_665
Au1 Au1 Au1 156.779(16) 20 3_665
Au1 Au1 Au1 41.381(16) 21 3_665
Au1 Au1 Au1 93.206(6) 16_544 3_665
Au1 Au1 Au1 96.418(13) 19_655 3_665
Ba Au1 Au1 45.195(10) 28 3_665
Ba Au1 Au1 98.507(14) . 3_665
Ba Au1 Au1 141.128(12) 16_544 3_665
Ba Au1 Au1 97.701(12) 19 3_665
Au1 Au1 Au1 91.370(5) 12_554 3_665
Ga2 Au1 Au1 34.131(5) 27 3_665
Au2 Au1 Au1 34.131(5) 27 3_665
Au1 Au1 Au1 63.670(11) 34 3_665
Au1 Au1 Au1 92.275(9) 28 3_665
Au1 Au1 Au1 124.371(5) 35_545 3_665
Au1 Au1 Au1 58.494(3) 29 3_665
Ga2 Au1 Au1 123.490(11) 13_544 3_665
Au2 Au1 Au1 123.490(11) 13_544 3_665
Ga2 Au1 Au1 89.380(11) 14_544 2_655
Au2 Au1 Au1 89.380(11) 14_544 2_655
Ga2 Au1 Au1 69.61(2) 25 2_655
Au2 Au1 Au1 69.61(2) 25 2_655
Ga2 Au1 Au1 31.996(9) 26 2_655
Au2 Au1 Au1 31.996(9) 26 2_655
Au1 Au1 Au1 138.619(16) 20 2_655
Au1 Au1 Au1 99.710(16) 21 2_655
Au1 Au1 Au1 85.865(9) 16_544 2_655
Au1 Au1 Au1 37.959(13) 19_655 2_655
Ba Au1 Au1 45.196(10) 28 2_655
Ba Au1 Au1 143.714(14) . 2_655
Ba Au1 Au1 87.644(12) 16_544 2_655
Ba Au1 Au1 136.898(12) 19 2_655
Au1 Au1 Au1 92.433(10) 12_554 2_655
Ga2 Au1 Au1 36.611(4) 27 2_655
Au2 Au1 Au1 36.611(4) 27 2_655
Au1 Au1 Au1 97.236(11) 34 2_655
Au1 Au1 Au1 60.188(8) 28 2_655
Au1 Au1 Au1 119.789(11) 35_545 2_655
Au1 Au1 Au1 91.259(5) 29 2_655
Ga2 Au1 Au1 70.756(13) 13_544 2_655
Au2 Au1 Au1 70.756(13) 13_544 2_655
Au1 Au1 Au1 60.0 3_665 2_655
Ga2 Au1 Ga2 28.50(2) 14_544 15_544
Au2 Au1 Ga2 28.50(2) 14_544 15_544
Ga2 Au1 Ga2 169.11(2) 25 15_544
Au2 Au1 Ga2 169.11(2) 25 15_544
Ga2 Au1 Ga2 112.486(19) 26 15_544
Au2 Au1 Ga2 112.486(19) 26 15_544
Au1 Au1 Ga2 35.480(14) 20 15_544
Au1 Au1 Ga2 134.028(18) 21 15_544
Au1 Au1 Ga2 111.842(14) 16_544 15_544
Au1 Au1 Ga2 66.541(17) 19_655 15_544
Ba Au1 Ga2 105.006(17) 28 15_544
Ba Au1 Ga2 106.804(15) . 15_544
Ba Au1 Ga2 52.329(15) 16_544 15_544
Ba Au1 Ga2 76.700(10) 19 15_544
Au1 Au1 Ga2 62.473(8) 12_554 15_544
Ga2 Au1 Ga2 140.249(12) 27 15_544
Au2 Au1 Ga2 140.249(12) 27 15_544
Au1 Au1 Ga2 146.380(15) 34 15_544
Au1 Au1 Ga2 58.248(12) 28 15_544
Au1 Au1 Ga2 85.410(11) 35_545 15_544
Au1 Au1 Ga2 99.812(9) 29 15_544
Ga2 Au1 Ga2 33.26(2) 13_544 15_544
Au2 Au1 Ga2 33.26(2) 13_544 15_544
Au1 Au1 Ga2 149.949(11) 3_665 15_544
Au1 Au1 Ga2 103.998(14) 2_655 15_544
Ga2 Au1 Au2 28.50(2) 14_544 15_544
Au2 Au1 Au2 28.50(2) 14_544 15_544
Ga2 Au1 Au2 169.11(2) 25 15_544
Au2 Au1 Au2 169.11(2) 25 15_544
Ga2 Au1 Au2 112.486(19) 26 15_544
Au2 Au1 Au2 112.486(19) 26 15_544
Au1 Au1 Au2 35.480(14) 20 15_544
Au1 Au1 Au2 134.028(18) 21 15_544
Au1 Au1 Au2 111.842(14) 16_544 15_544
Au1 Au1 Au2 66.541(17) 19_655 15_544
Ba Au1 Au2 105.006(17) 28 15_544
Ba Au1 Au2 106.804(15) . 15_544
Ba Au1 Au2 52.329(15) 16_544 15_544
Ba Au1 Au2 76.700(10) 19 15_544
Au1 Au1 Au2 62.473(8) 12_554 15_544
Ga2 Au1 Au2 140.249(12) 27 15_544
Au2 Au1 Au2 140.249(12) 27 15_544
Au1 Au1 Au2 146.380(15) 34 15_544
Au1 Au1 Au2 58.248(12) 28 15_544
Au1 Au1 Au2 85.410(11) 35_545 15_544
Au1 Au1 Au2 99.812(9) 29 15_544
Ga2 Au1 Au2 33.26(2) 13_544 15_544
Au2 Au1 Au2 33.26(2) 13_544 15_544
Au1 Au1 Au2 149.949(11) 3_665 15_544
Au1 Au1 Au2 103.998(14) 2_655 15_544
Ga2 Au1 Au2 0.000(12) 15_544 15_544
Ga2 Au1 Ga2 85.169(18) 14_544 27_445
Au2 Au1 Ga2 85.169(18) 14_544 27_445
Ga2 Au1 Ga2 120.60(2) 25 27_445
Au2 Au1 Ga2 120.60(2) 25 27_445
Ga2 Au1 Ga2 115.93(2) 26 27_445
Au2 Au1 Ga2 115.93(2) 26 27_445
Au1 Au1 Ga2 30.768(13) 20 27_445
Au1 Au1 Ga2 118.911(8) 21 27_445
Au1 Au1 Ga2 71.158(7) 16_544 27_445
Au1 Au1 Ga2 109.263(18) 19_655 27_445
Ba Au1 Ga2 162.136(17) 28 27_445
Ba Au1 Ga2 52.404(6) . 27_445
Ba Au1 Ga2 52.143(6) 16_544 27_445
Ba Au1 Ga2 78.333(11) 19 27_445
Au1 Au1 Ga2 106.619(12) 12_554 27_445
Ga2 Au1 Ga2 141.323(11) 27 27_445
Au2 Au1 Ga2 141.323(11) 27 27_445
Au1 Au1 Ga2 88.777(10) 34 27_445
Au1 Au1 Ga2 116.485(12) 28 27_445
Au1 Au1 Ga2 33.259(7) 35_545 27_445
Au1 Au1 Ga2 125.744(11) 29 27_445
Ga2 Au1 Ga2 85.857(11) 13_544 27_445
Au2 Au1 Ga2 85.857(11) 13_544 27_445
Au1 Au1 Ga2 150.452(11) 3_665 27_445
Au1 Au1 Ga2 139.439(12) 2_655 27_445
Ga2 Au1 Ga2 58.242(9) 15_544 27_445
Au2 Au1 Ga2 58.242(9) 15_544 27_445
Ga2 Au1 Au2 85.169(18) 14_544 27_445
Au2 Au1 Au2 85.169(18) 14_544 27_445
Ga2 Au1 Au2 120.60(2) 25 27_445
Au2 Au1 Au2 120.60(2) 25 27_445
Ga2 Au1 Au2 115.93(2) 26 27_445
Au2 Au1 Au2 115.93(2) 26 27_445
Au1 Au1 Au2 30.768(13) 20 27_445
Au1 Au1 Au2 118.911(8) 21 27_445
Au1 Au1 Au2 71.158(7) 16_544 27_445
Au1 Au1 Au2 109.263(18) 19_655 27_445
Ba Au1 Au2 162.136(17) 28 27_445
Ba Au1 Au2 52.404(6) . 27_445
Ba Au1 Au2 52.143(6) 16_544 27_445
Ba Au1 Au2 78.333(11) 19 27_445
Au1 Au1 Au2 106.619(12) 12_554 27_445
Ga2 Au1 Au2 141.323(11) 27 27_445
Au2 Au1 Au2 141.323(11) 27 27_445
Au1 Au1 Au2 88.777(10) 34 27_445
Au1 Au1 Au2 116.485(12) 28 27_445
Au1 Au1 Au2 33.259(7) 35_545 27_445
Au1 Au1 Au2 125.744(11) 29 27_445
Ga2 Au1 Au2 85.857(11) 13_544 27_445
Au2 Au1 Au2 85.857(11) 13_544 27_445
Au1 Au1 Au2 150.452(11) 3_665 27_445
Au1 Au1 Au2 139.439(12) 2_655 27_445
Ga2 Au1 Au2 58.242(9) 15_544 27_445
Au2 Au1 Au2 58.242(9) 15_544 27_445
Ga2 Au1 Au2 0.00(2) 27_445 27_445
Ga2 Au1 Au1 30.408(10) 14_544 30_445
Au2 Au1 Au1 30.408(10) 14_544 30_445
Ga2 Au1 Au1 158.16(2) 25 30_445
Au2 Au1 Au1 158.16(2) 25 30_445
Ga2 Au1 Au1 140.81(2) 26 30_445
Au2 Au1 Au1 140.81(2) 26 30_445
Au1 Au1 Au1 36.617(17) 20 30_445
Au1 Au1 Au1 101.392(14) 21 30_445
Au1 Au1 Au1 136.848(11) 16_544 30_445
Au1 Au1 Au1 88.658(19) 19_655 30_445
Ba Au1 Au1 95.229(16) 28 30_445
Ba Au1 Au1 97.161(13) . 30_445
Ba Au1 Au1 83.751(18) 16_544 30_445
Ba Au1 Au1 45.095(8) 19 30_445
Au1 Au1 Au1 39.658(9) 12_554 30_445
Ga2 Au1 Au1 149.803(7) 27 30_445
Au2 Au1 Au1 149.803(7) 27 30_445
Au1 Au1 Au1 143.317(7) 34 30_445
Au1 Au1 Au1 59.483(11) 28 30_445
Au1 Au1 Au1 100.551(8) 35_545 30_445
Au1 Au1 Au1 71.189(11) 29 30_445
Ga2 Au1 Au1 56.449(14) 13_544 30_445
Au2 Au1 Au1 56.449(14) 13_544 30_445
Au1 Au1 Au1 129.306(10) 3_665 30_445
Au1 Au1 Au1 119.118(8) 2_655 30_445
Ga2 Au1 Au1 32.687(8) 15_544 30_445
Au2 Au1 Au1 32.687(8) 15_544 30_445
Ga2 Au1 Au1 67.363(10) 27_445 30_445
Au2 Au1 Au1 67.363(10) 27_445 30_445
Au1 Au2 Au1 104.76(4) 9 16_544
Au1 Au2 Ga2 120.782(18) 9 3
Au1 Au2 Ga2 123.057(18) 16_544 3
Au1 Au2 Au2 120.782(18) 9 3
Au1 Au2 Au2 123.057(18) 16_544 3
Ga2 Au2 Au2 0.00(5) 3 3
Au1 Au2 Ga2 123.057(18) 9 2
Au1 Au2 Ga2 120.782(18) 16_544 2
Ga2 Au2 Ga2 60.0 3 2
Au2 Au2 Ga2 60.0 3 2
Au1 Au2 Au2 123.057(18) 9 2
Au1 Au2 Au2 120.782(18) 16_544 2
Ga2 Au2 Au2 60.0 3 2
Au2 Au2 Au2 60.0 3 2
Ga2 Au2 Au2 0.0 2 2
Au1 Au2 Au1 65.861(15) 9 25
Au1 Au2 Au1 115.15(2) 16_544 25
Ga2 Au2 Au1 113.71(2) 3 25
Au2 Au2 Au1 113.71(2) 3 25
Ga2 Au2 Au1 64.86(2) 2 25
Au2 Au2 Au1 64.86(2) 2 25
Au1 Au2 Au1 115.15(2) 9 35_545
Au1 Au2 Au1 65.860(15) 16_544 35_545
Ga2 Au2 Au1 64.86(2) 3 35_545
Au2 Au2 Au1 64.86(2) 3 35_545
Ga2 Au2 Au1 113.71(2) 2 35_545
Au2 Au2 Au1 113.71(2) 2 35_545
Au1 Au2 Au1 178.49(5) 25 35_545
Au1 Au2 Au1 121.57(2) 9 34
Au1 Au2 Au1 68.610(15) 16_544 34
Ga2 Au2 Au1 107.92(2) 3 34
Au2 Au2 Au1 107.92(2) 3 34
Ga2 Au2 Au1 57.79(2) 2 34
Au2 Au2 Au1 57.79(2) 2 34
Au1 Au2 Au1 66.317(18) 25 34
Au1 Au2 Au1 113.468(19) 35_545 34
Au1 Au2 Au1 68.610(15) 9 27_445
Au1 Au2 Au1 121.57(2) 16_544 27_445
Ga2 Au2 Au1 57.78(2) 3 27_445
Au2 Au2 Au1 57.78(2) 3 27_445
Ga2 Au2 Au1 107.92(2) 2 27_445
Au2 Au2 Au1 107.92(2) 2 27_445
Au1 Au2 Au1 113.468(19) 25 27_445
Au1 Au2 Au1 66.318(18) 35_545 27_445
Au1 Au2 Au1 165.05(5) 34 27_445
Au1 Au2 Ba 166.46(4) 9 .
Au1 Au2 Ba 61.903(13) 16_544 .
Ga2 Au2 Ba 69.172(14) 3 .
Au2 Au2 Ba 69.172(14) 3 .
Ga2 Au2 Ba 69.172(14) 2 .
Au2 Au2 Ba 69.172(14) 2 .
Au1 Au2 Ba 120.476(19) 25 .
Au1 Au2 Ba 58.802(12) 35_545 .
Au1 Au2 Ba 57.826(12) 34 .
Au1 Au2 Ba 115.192(19) 27_445 .
Au1 Au2 Ba 61.902(13) 9 4
Au1 Au2 Ba 166.46(4) 16_544 4
Ga2 Au2 Ba 69.172(14) 3 4
Au2 Au2 Ba 69.172(14) 3 4
Ga2 Au2 Ba 69.172(14) 2 4
Au2 Au2 Ba 69.172(14) 2 4
Au1 Au2 Ba 58.801(12) 25 4
Au1 Au2 Ba 120.477(19) 35_545 4
Au1 Au2 Ba 115.193(19) 34 4
Au1 Au2 Ba 57.825(12) 27_445 4
Ba Au2 Ba 131.52(3) . 4
Au1 Au2 Ba 66.99(2) 9 25
Au1 Au2 Ba 58.86(2) 16_544 25
Ga2 Au2 Ba 167.789(12) 3 25
Au2 Au2 Ba 167.789(12) 3 25
Ga2 Au2 Ba 108.119(11) 2 25
Au2 Au2 Ba 108.119(11) 2 25
Au1 Au2 Ba 59.180(18) 25 25
Au1 Au2 Ba 122.14(3) 35_545 25
Au1 Au2 Ba 60.624(16) 34 25
Au1 Au2 Ba 133.16(3) 27_445 25
Ba Au2 Ba 104.985(12) . 25
Ba Au2 Ba 110.625(19) 4 25
Au1 Au2 Ba 58.86(2) 9 34_545
Au1 Au2 Ba 66.99(2) 16_544 34_545
Ga2 Au2 Ba 108.120(11) 3 34_545
Au2 Au2 Ba 108.120(11) 3 34_545
Ga2 Au2 Ba 167.790(12) 2 34_545
Au2 Au2 Ba 167.790(12) 2 34_545
Au1 Au2 Ba 122.14(3) 25 34_545
Au1 Au2 Ba 59.179(18) 35_545 34_545
Au1 Au2 Ba 133.16(3) 34 34_545
Au1 Au2 Ba 60.626(16) 27_445 34_545
Ba Au2 Ba 110.625(19) . 34_545
Ba Au2 Ba 104.985(12) 4 34_545
Ba Au2 Ba 83.88(2) 25 34_545
Au1 Au2 Au1 147.04(3) 9 36_445
Au1 Au2 Au1 108.021(17) 16_544 36_445
Ga2 Au2 Au1 33.235(6) 3 36_445
Au2 Au2 Au1 33.235(6) 3 36_445
Ga2 Au2 Au1 37.546(6) 2 36_445
Au2 Au2 Au1 37.546(6) 2 36_445
Au1 Au2 Au1 102.29(3) 25 36_445
Au1 Au2 Au1 76.26(2) 35_545 36_445
Au1 Au2 Au1 74.78(2) 34 36_445
Au1 Au2 Au1 91.02(3) 27_445 36_445
Ba Au2 Au1 46.127(13) . 36_445
Ba Au2 Au1 85.45(2) 4 36_445
Ba Au2 Au1 135.353(12) 25 36_445
Ba Au2 Au1 133.470(11) 34_545 36_445
Au1 Au2 Au1 108.020(17) 9 26_455
Au1 Au2 Au1 147.04(3) 16_544 26_455
Ga2 Au2 Au1 37.546(6) 3 26_455
Au2 Au2 Au1 37.546(6) 3 26_455
Ga2 Au2 Au1 33.235(6) 2 26_455
Au2 Au2 Au1 33.235(6) 2 26_455
Au1 Au2 Au1 76.25(2) 25 26_455
Au1 Au2 Au1 102.29(3) 35_545 26_455
Au1 Au2 Au1 91.02(3) 34 26_455
Au1 Au2 Au1 74.78(2) 27_445 26_455
Ba Au2 Au1 85.45(2) . 26_455
Ba Au2 Au1 46.128(13) 4 26_455
Ba Au2 Au1 133.470(11) 25 26_455
Ba Au2 Au1 135.354(12) 34_545 26_455
Au1 Au2 Au1 39.670(15) 36_445 26_455
Au1 Au2 Ga2 118.49(4) 9 25
Au1 Au2 Ga2 35.761(13) 16_544 25
Ga2 Au2 Ga2 120.73(2) 3 25
Au2 Au2 Ga2 120.73(2) 3 25
Ga2 Au2 Ga2 87.91(2) 2 25
Au2 Au2 Ga2 87.91(2) 2 25
Au1 Au2 Ga2 89.743(13) 25 25
Au1 Au2 Ga2 90.671(13) 35_545 25
Au1 Au2 Ga2 32.849(9) 34 25
Au1 Au2 Ga2 155.698(19) 27_445 25
Ba Au2 Ga2 52.514(11) . 25
Ba Au2 Ga2 146.462(12) 4 25
Ba Au2 Ga2 52.47(2) 25 25
Ba Au2 Ga2 101.63(3) 34_545 25
Au1 Au2 Ga2 90.88(2) 36_445 25
Au1 Au2 Ga2 120.00(3) 26_455 25
Au1 Au2 Au2 118.49(4) 9 25
Au1 Au2 Au2 35.761(13) 16_544 25
Ga2 Au2 Au2 120.73(2) 3 25
Au2 Au2 Au2 120.73(2) 3 25
Ga2 Au2 Au2 87.91(2) 2 25
Au2 Au2 Au2 87.91(2) 2 25
Au1 Au2 Au2 89.743(13) 25 25
Au1 Au2 Au2 90.671(13) 35_545 25
Au1 Au2 Au2 32.849(9) 34 25
Au1 Au2 Au2 155.698(19) 27_445 25
Ba Au2 Au2 52.514(11) . 25
Ba Au2 Au2 146.462(12) 4 25
Ba Au2 Au2 52.47(2) 25 25
Ba Au2 Au2 101.63(3) 34_545 25
Au1 Au2 Au2 90.88(2) 36_445 25
Au1 Au2 Au2 120.00(3) 26_455 25
Ga2 Au2 Au2 0.0 25 25
Au1 Au2 Ga2 35.760(13) 9 31_545
Au1 Au2 Ga2 118.49(4) 16_544 31_545
Ga2 Au2 Ga2 87.91(2) 3 31_545
Au2 Au2 Ga2 87.91(2) 3 31_545
Ga2 Au2 Ga2 120.73(2) 2 31_545
Au2 Au2 Ga2 120.73(2) 2 31_545
Au1 Au2 Ga2 90.672(13) 25 31_545
Au1 Au2 Ga2 89.743(13) 35_545 31_545
Au1 Au2 Ga2 155.697(19) 34 31_545
Au1 Au2 Ga2 32.850(9) 27_445 31_545
Ba Au2 Ga2 146.463(12) . 31_545
Ba Au2 Ga2 52.514(11) 4 31_545
Ba Au2 Ga2 101.63(3) 25 31_545
Ba Au2 Ga2 52.47(2) 34_545 31_545
Au1 Au2 Ga2 120.00(3) 36_445 31_545
Au1 Au2 Ga2 90.89(2) 26_455 31_545
Ga2 Au2 Ga2 148.20(5) 25 31_545
Au2 Au2 Ga2 148.20(5) 25 31_545
Au1 Au2 Au2 35.760(13) 9 31_545
Au1 Au2 Au2 118.49(4) 16_544 31_545
Ga2 Au2 Au2 87.91(2) 3 31_545
Au2 Au2 Au2 87.91(2) 3 31_545
Ga2 Au2 Au2 120.73(2) 2 31_545
Au2 Au2 Au2 120.73(2) 2 31_545
Au1 Au2 Au2 90.672(13) 25 31_545
Au1 Au2 Au2 89.743(13) 35_545 31_545
Au1 Au2 Au2 155.697(19) 34 31_545
Au1 Au2 Au2 32.850(9) 27_445 31_545
Ba Au2 Au2 146.463(12) . 31_545
Ba Au2 Au2 52.514(11) 4 31_545
Ba Au2 Au2 101.63(3) 25 31_545
Ba Au2 Au2 52.47(2) 34_545 31_545
Au1 Au2 Au2 120.00(3) 36_445 31_545
Au1 Au2 Au2 90.89(2) 26_455 31_545
Ga2 Au2 Au2 148.20(5) 25 31_545
Au2 Au2 Au2 148.20(5) 25 31_545
Ga2 Au2 Au2 0.0 31_545 31_545
Au1 Au2 Au1 137.786(11) 9 17_444
Au1 Au2 Au1 93.531(15) 16_544 17_444
Ga2 Au2 Au1 29.575(10) 3 17_444
Au2 Au2 Au1 29.575(10) 3 17_444
Ga2 Au2 Au1 74.426(11) 2 17_444
Au2 Au2 Au1 74.426(11) 2 17_444
Au1 Au2 Au1 138.08(3) 25 17_444
Au1 Au2 Au1 40.411(18) 35_545 17_444
Au1 Au2 Au1 100.44(2) 34 17_444
Au1 Au2 Au1 69.379(16) 27_445 17_444
Ba Au2 Au1 46.815(10) . 17_444
Ba Au2 Au1 98.32(2) 4 17_444
Ba Au2 Au1 150.008(15) 25 17_444
Ba Au2 Au1 96.403(8) 34_545 17_444
Au1 Au2 Au1 37.124(10) 36_445 17_444
Au1 Au2 Au1 63.962(15) 26_455 17_444
Ga2 Au2 Au1 98.604(17) 25 17_444
Au2 Au2 Au1 98.604(17) 25 17_444
Ga2 Au2 Au1 102.148(17) 31_545 17_444
Au2 Au2 Au1 102.148(17) 31_545 17_444
Au1 Au2 Au1 93.531(15) 9 7_455
Au1 Au2 Au1 137.787(11) 16_544 7_455
Ga2 Au2 Au1 74.426(11) 3 7_455
Au2 Au2 Au1 74.426(11) 3 7_455
Ga2 Au2 Au1 29.575(10) 2 7_455
Au2 Au2 Au1 29.575(10) 2 7_455
Au1 Au2 Au1 40.411(18) 25 7_455
Au1 Au2 Au1 138.08(3) 35_545 7_455
Au1 Au2 Au1 69.380(16) 34 7_455
Au1 Au2 Au1 100.44(2) 27_445 7_455
Ba Au2 Au1 98.32(2) . 7_455
Ba Au2 Au1 46.815(10) 4 7_455
Ba Au2 Au1 96.403(8) 25 7_455
Ba Au2 Au1 150.009(15) 34_545 7_455
Au1 Au2 Au1 63.961(15) 36_445 7_455
Au1 Au2 Au1 37.124(10) 26_455 7_455
Ga2 Au2 Au1 102.148(17) 25 7_455
Au2 Au2 Au1 102.148(17) 25 7_455
Ga2 Au2 Au1 98.605(17) 31_545 7_455
Au2 Au2 Au1 98.605(17) 31_545 7_455
Au1 Au2 Au1 97.84(2) 17_444 7_455
Au1 Au2 Au1 142.392(11) 9 18_554
Au1 Au2 Au1 92.392(15) 16_544 18_554
Ga2 Au2 Au1 72.311(10) 3 18_554
Au2 Au2 Au1 72.311(10) 3 18_554
Ga2 Au2 Au1 28.439(10) 2 18_554
Au2 Au2 Au1 28.439(10) 2 18_554
Au1 Au2 Au1 76.579(16) 25 18_554
Au1 Au2 Au1 102.36(2) 35_545 18_554
Au1 Au2 Au1 36.000(15) 34 18_554
Au1 Au2 Au1 129.14(3) 27_445 18_554
Ba Au2 Au1 46.332(10) . 18_554
Ba Au2 Au1 97.44(2) 4 18_554
Ba Au2 Au1 95.828(8) 25 18_554
Ba Au2 Au1 156.164(15) 34_545 18_554
Au1 Au2 Au1 39.752(12) 36_445 18_554
Au1 Au2 Au1 58.913(14) 26_455 18_554
Ga2 Au2 Au1 61.089(17) 25 18_554
Au2 Au2 Au1 61.089(17) 25 18_554
Ga2 Au2 Au1 149.06(3) 31_545 18_554
Au2 Au2 Au1 149.06(3) 31_545 18_554
Au1 Au2 Au1 72.102(15) 17_444 18_554
Au1 Au2 Au1 53.810(15) 7_455 18_554
Au1 Au2 Au1 92.392(15) 9 8_445
Au1 Au2 Au1 142.393(11) 16_544 8_445
Ga2 Au2 Au1 28.438(10) 3 8_445
Au2 Au2 Au1 28.438(10) 3 8_445
Ga2 Au2 Au1 72.311(10) 2 8_445
Au2 Au2 Au1 72.311(10) 2 8_445
Au1 Au2 Au1 102.36(2) 25 8_445
Au1 Au2 Au1 76.580(16) 35_545 8_445
Au1 Au2 Au1 129.14(3) 34 8_445
Au1 Au2 Au1 36.000(15) 27_445 8_445
Ba Au2 Au1 97.44(2) . 8_445
Ba Au2 Au1 46.332(10) 4 8_445
Ba Au2 Au1 156.164(15) 25 8_445
Ba Au2 Au1 95.829(8) 34_545 8_445
Au1 Au2 Au1 58.913(14) 36_445 8_445
Au1 Au2 Au1 39.751(12) 26_455 8_445
Ga2 Au2 Au1 149.06(3) 25 8_445
Au2 Au2 Au1 149.06(3) 25 8_445
Ga2 Au2 Au1 61.090(17) 31_545 8_445
Au2 Au2 Au1 61.090(17) 31_545 8_445
Au1 Au2 Au1 53.810(15) 17_444 8_445
Au1 Au2 Au1 72.101(15) 7_455 8_445
Au1 Au2 Au1 93.83(2) 18_554 8_445
Au1 Au2 Au1 33.926(19) 9 26
Au1 Au2 Au1 71.00(3) 16_544 26
Ga2 Au2 Au1 147.177(6) 3 26
Au2 Au2 Au1 147.177(6) 3 26
Ga2 Au2 Au1 143.024(6) 2 26
Au2 Au2 Au1 143.024(6) 2 26
Au1 Au2 Au1 78.35(2) 25 26
Au1 Au2 Au1 103.11(3) 35_545 26
Au1 Au2 Au1 104.87(2) 34 26
Au1 Au2 Au1 89.41(2) 27_445 26
Ba Au2 Au1 132.89(2) . 26
Ba Au2 Au1 95.539(14) 4 26
Ba Au2 Au1 44.344(14) 25 26
Ba Au2 Au1 46.147(14) 34_545 26
Au1 Au2 Au1 179.007(10) 36_445 26
Au1 Au2 Au1 141.322(11) 26_455 26
Ga2 Au2 Au1 88.36(3) 25 26
Au2 Au2 Au1 88.36(3) 25 26
Ga2 Au2 Au1 60.67(2) 31_545 26
Au2 Au2 Au1 60.67(2) 31_545 26
Au1 Au2 Au1 142.416(14) 17_444 26
Au1 Au2 Au1 116.832(8) 7_455 26
Au1 Au2 Au1 140.055(13) 18_554 26
Au1 Au2 Au1 121.759(9) 8_445 26
Au1 Au2 Au1 71.00(3) 9 36_545
Au1 Au2 Au1 33.925(19) 16_544 36_545
Ga2 Au2 Au1 143.024(6) 3 36_545
Au2 Au2 Au1 143.024(6) 3 36_545
Ga2 Au2 Au1 147.177(6) 2 36_545
Au2 Au2 Au1 147.177(6) 2 36_545
Au1 Au2 Au1 103.11(3) 25 36_545
Au1 Au2 Au1 78.35(2) 35_545 36_545
Au1 Au2 Au1 89.41(2) 34 36_545
Au1 Au2 Au1 104.87(2) 27_445 36_545
Ba Au2 Au1 95.539(14) . 36_545
Ba Au2 Au1 132.89(2) 4 36_545
Ba Au2 Au1 46.148(14) 25 36_545
Ba Au2 Au1 44.343(14) 34_545 36_545
Au1 Au2 Au1 141.322(11) 36_445 36_545
Au1 Au2 Au1 179.007(10) 26_455 36_545
Ga2 Au2 Au1 60.67(2) 25 36_545
Au2 Au2 Au1 60.67(2) 25 36_545
Ga2 Au2 Au1 88.36(3) 31_545 36_545
Au2 Au2 Au1 88.36(3) 31_545 36_545
Au1 Au2 Au1 116.832(8) 17_444 36_545
Au1 Au2 Au1 142.417(14) 7_455 36_545
Au1 Au2 Au1 121.758(9) 18_554 36_545
Au1 Au2 Au1 140.055(13) 8_445 36_545
Au1 Au2 Au1 37.685(14) 26 36_545
Au1 Au2 Ga2 64.202(14) 9 32
Au1 Au2 Ga2 128.01(2) 16_544 32
Ga2 Au2 Ga2 102.957(9) 3 32
Au2 Au2 Ga2 102.957(9) 3 32
Ga2 Au2 Ga2 61.289(4) 2 32
Au2 Au2 Ga2 61.289(4) 2 32
Au1 Au2 Ga2 12.902(9) 25 32
Au1 Au2 Ga2 166.13(3) 35_545 32
Au1 Au2 Ga2 75.696(12) 34 32
Au1 Au2 Ga2 102.039(17) 27_445 32
Ba Au2 Ga2 124.896(8) . 32
Ba Au2 Ga2 46.089(8) 4 32
Ba Au2 Ga2 71.103(11) 25 32
Ba Au2 Ga2 122.950(13) 34_545 32
Au1 Au2 Ga2 97.187(11) 36_445 32
Au1 Au2 Ga2 66.212(8) 26_455 32
Ga2 Au2 Ga2 101.749(9) 25 32
Au2 Au2 Ga2 101.749(9) 25 32
Ga2 Au2 Ga2 82.958(12) 31_545 32
Au2 Au2 Ga2 82.958(12) 31_545 32
Au1 Au2 Ga2 129.938(19) 17_444 32
Au1 Au2 Ga2 33.244(6) 7_455 32
Au1 Au2 Ga2 78.787(8) 18_554 32
Au1 Au2 Ga2 89.564(14) 8_445 32
Au1 Au2 Ga2 83.597(6) 26 32
Au1 Au2 Ga2 113.047(13) 36_545 32
Au1 Au2 Au2 64.202(14) 9 32
Au1 Au2 Au2 128.01(2) 16_544 32
Ga2 Au2 Au2 102.957(9) 3 32
Au2 Au2 Au2 102.957(9) 3 32
Ga2 Au2 Au2 61.289(4) 2 32
Au2 Au2 Au2 61.289(4) 2 32
Au1 Au2 Au2 12.902(9) 25 32
Au1 Au2 Au2 166.13(3) 35_545 32
Au1 Au2 Au2 75.696(12) 34 32
Au1 Au2 Au2 102.039(17) 27_445 32
Ba Au2 Au2 124.896(8) . 32
Ba Au2 Au2 46.089(8) 4 32
Ba Au2 Au2 71.103(11) 25 32
Ba Au2 Au2 122.950(13) 34_545 32
Au1 Au2 Au2 97.187(11) 36_445 32
Au1 Au2 Au2 66.212(8) 26_455 32
Ga2 Au2 Au2 101.749(9) 25 32
Au2 Au2 Au2 101.749(9) 25 32
Ga2 Au2 Au2 82.958(12) 31_545 32
Au2 Au2 Au2 82.958(12) 31_545 32
Au1 Au2 Au2 129.938(19) 17_444 32
Au1 Au2 Au2 33.244(6) 7_455 32
Au1 Au2 Au2 78.787(8) 18_554 32
Au1 Au2 Au2 89.564(14) 8_445 32
Au1 Au2 Au2 83.597(6) 26 32
Au1 Au2 Au2 113.047(13) 36_545 32
Ga2 Au2 Au2 0.0 32 32
Au1 Au2 Ga2 98.00(3) 9 26
Au1 Au2 Ga2 12.994(8) 16_544 26
Ga2 Au2 Ga2 134.798(9) 3 26
Au2 Au2 Ga2 134.798(9) 3 26
Ga2 Au2 Ga2 118.711(4) 2 26
Au2 Au2 Ga2 118.711(4) 2 26
Au1 Au2 Ga2 102.34(3) 25 26
Au1 Au2 Ga2 78.713(12) 35_545 26
Au1 Au2 Ga2 62.34(3) 34 26
Au1 Au2 Ga2 129.955(14) 27_445 26
Ba Au2 Ga2 69.396(13) . 26
Ba Au2 Ga2 156.02(2) 4 26
Ba Au2 Ga2 46.055(18) 25 26
Ba Au2 Ga2 71.104(11) 34_545 26
Au1 Au2 Ga2 114.822(8) 36_445 26
Au1 Au2 Ga2 150.151(6) 26_455 26
Ga2 Au2 Ga2 30.80(3) 25 26
Au2 Au2 Ga2 30.80(3) 25 26
Ga2 Au2 Ga2 118.95(3) 31_545 26
Au2 Au2 Ga2 118.95(3) 31_545 26
Au1 Au2 Ga2 105.597(8) 17_444 26
Au1 Au2 Ga2 129.073(14) 7_455 26
Au1 Au2 Ga2 91.505(13) 18_554 26
Au1 Au2 Ga2 155.292(10) 8_445 26
Au1 Au2 Ga2 64.246(11) 26 26
Au1 Au2 Ga2 30.628(7) 36_545 26
Ga2 Au2 Ga2 115.14(2) 32 26
Au2 Au2 Ga2 115.14(2) 32 26
Au1 Au2 Au2 98.00(3) 9 26
Au1 Au2 Au2 12.994(8) 16_544 26
Ga2 Au2 Au2 134.798(9) 3 26
Au2 Au2 Au2 134.798(9) 3 26
Ga2 Au2 Au2 118.711(4) 2 26
Au2 Au2 Au2 118.711(4) 2 26
Au1 Au2 Au2 102.34(3) 25 26
Au1 Au2 Au2 78.713(12) 35_545 26
Au1 Au2 Au2 62.34(3) 34 26
Au1 Au2 Au2 129.955(14) 27_445 26
Ba Au2 Au2 69.396(13) . 26
Ba Au2 Au2 156.02(2) 4 26
Ba Au2 Au2 46.055(18) 25 26
Ba Au2 Au2 71.104(11) 34_545 26
Au1 Au2 Au2 114.822(8) 36_445 26
Au1 Au2 Au2 150.151(6) 26_455 26
Ga2 Au2 Au2 30.80(3) 25 26
Au2 Au2 Au2 30.80(3) 25 26
Ga2 Au2 Au2 118.95(3) 31_545 26
Au2 Au2 Au2 118.95(3) 31_545 26
Au1 Au2 Au2 105.597(8) 17_444 26
Au1 Au2 Au2 129.073(14) 7_455 26
Au1 Au2 Au2 91.505(13) 18_554 26
Au1 Au2 Au2 155.292(10) 8_445 26
Au1 Au2 Au2 64.246(11) 26 26
Au1 Au2 Au2 30.628(7) 36_545 26
Ga2 Au2 Au2 115.14(2) 32 26
Au2 Au2 Au2 115.14(2) 32 26
Ga2 Au2 Au2 0.00(2) 26 26

loop_
_geom_bond_atom_site_label_1
_geom_bond_atom_site_label_2
_geom_bond_distance
_geom_bond_site_symmetry_2
Ba Au1 3.3129(7) 36_445
Ba Au1 3.3129(7) 34
Ba Au1 3.3130(7) 35_545
Ba Au1 3.3318(6) 3
Ba Au1 3.3318(6) .
Ba Au1 3.3318(6) 2
Ba Au1 3.4496(6) 18_554
Ba Au1 3.4496(6) 17_444
Ba Au1 3.4496(6) 16_544
Ba Au1 3.6784(7) 19
Ba Au1 3.6784(7) 20
Ba Au1 3.6784(7) 21
Ba Ga2 3.7748(10) 2
Ba Au2 3.7748(10) 2
Ba Au2 3.7748(10) .
Ba Ga2 3.7748(10) 3
Ba Au2 3.7748(10) 3
Ba Ga2 3.7769(9) 27_445
Ba Au2 3.7769(9) 27_445
Ba Ga2 3.7769(9) 25
Ba Au2 3.7769(9) 25
Ba Ga2 3.7770(9) 26_455
Ba Au2 3.7770(9) 26_455
Ba Ba 4.0241(18) 19
Ba Ba 5.0486(5) 16_444
Ba Ba 5.0486(5) 16_554
Ba Ba 5.0487(5) 16_544
Ba Ga2 5.2704(6) 26
Ba Au2 5.2704(6) 26
Au1 Ga2 2.6788(8) 14_544
Au1 Au2 2.6788(8) 14_544
Au1 Ga2 2.6971(5) 25
Au1 Au2 2.6971(5) 25
Au1 Ga2 2.8858(5) 26
Au1 Au2 2.8858(5) 26
Au1 Au1 2.9225(5) 20
Au1 Au1 2.9225(5) 21
Au1 Au1 3.0576(9) 16_544
Au1 Au1 3.1408(8) 19_655
Au1 Ba 3.3129(7) 28
Au1 Ba 3.4496(6) 16_544
Au1 Ba 3.6784(7) 19
Au1 Au1 4.2435(9) 12_554
Au1 Ga2 4.5058(12) 27
Au1 Au2 4.5058(12) 27
Au1 Au1 4.5377(4) 34
Au1 Au1 4.5377(4) 28
Au1 Au1 4.6180(4) 35_545
Au1 Au1 4.6180(4) 29
Au1 Ga2 4.6628(9) 13_544
Au1 Au2 4.6628(9) 13_544
Au1 Au1 4.6692(8) 3_665
Au1 Au1 4.6692(8) 2_655
Au1 Ga2 4.7145(9) 15_544
Au1 Au2 4.7145(9) 15_544
Au1 Ga2 4.7338(12) 27_445
Au1 Au2 4.7338(12) 27_445
Au1 Au1 4.8577(5) 30_445
Au2 Au1 2.6787(8) 9
Au2 Au1 2.6788(8) 16_544
Au2 Ga2 2.684(2) 3
Au2 Au2 2.684(2) 3
Au2 Ga2 2.684(2) 2
Au2 Au2 2.684(2) 2
Au2 Au1 2.6971(5) 25
Au2 Au1 2.6971(5) 35_545
Au2 Au1 2.8858(5) 34
Au2 Au1 2.8858(5) 27_445
Au2 Ba 3.7748(10) 4
Au2 Ba 3.7769(9) 25
Au2 Ba 3.7770(9) 34_545
Au2 Au1 4.5057(12) 36_445
Au2 Au1 4.5058(12) 26_455
Au2 Ga2 4.5980(7) 25
Au2 Au2 4.5980(7) 25
Au2 Ga2 4.5980(7) 31_545
Au2 Au2 4.5980(7) 31_545
Au2 Au1 4.6628(9) 17_444
Au2 Au1 4.6628(9) 7_455
Au2 Au1 4.7145(9) 18_554
Au2 Au1 4.7145(9) 8_445
Au2 Au1 4.7338(12) 26
Au2 Au1 4.7339(12) 36_545
Au2 Ga2 5.2390(7) 32
Au2 Au2 5.2390(7) 32
Au2 Ga2 5.2390(7) 26
Au2 Au2 5.2390(7) 26
